data_4337706
loop_
_publ_author_name
'Varzatskii, Oleg A.'
'Penkova, Larysa V.'
'Kats, Svitlana V.'
'Dolganov, Alexander V.'
'Vologzhanina, Anna V.'
'Pavlov, Alexander A.'
'Novikov, Valentin V.'
'Bogomyakov, Artem S.'
'Nemykin, Victor N.'
'Voloshin, Yan Z.'

_publ_section_title
;
 Chloride Ion-Aided Self-Assembly of Pseudoclathrochelate Metal
 Tris-pyrazoloximates.
;
_journal_issue 6
_journal_name_full 'Inorganic chemistry'
_journal_page_first 3062
_journal_page_last 3071
_journal_paper_doi 10.1021/ic4029047
_journal_volume 53
_journal_year 2014
_chemical_formula_moiety 'C21 H23 B Fe N9 O3 1+, Cl 1-, C2 H6 O'
_chemical_formula_sum 'C23 H29 B Cl Fe N9 O4'
_chemical_formula_weight 597.66
_chemical_name_systematic
;
 ? 
;
_space_group_IT_number 2
_symmetry_cell_setting triclinic
_symmetry_space_group_name_Hall '-P 1'
_symmetry_space_group_name_H-M 'P -1'
_atom_sites_solution_hydrogens geom
_atom_sites_solution_primary direct
_atom_sites_solution_secondary difmap
_audit_creation_method SHELXL-97
_cell_angle_alpha 107.528(3)
_cell_angle_beta 99.747(3)
_cell_angle_gamma 106.006(3)
_cell_formula_units_Z 2
_cell_length_a 8.9159(14)
_cell_length_b 12.727(2)
_cell_length_c 13.286(2)
_cell_measurement_reflns_used 438
_cell_measurement_temperature 100(2)
_cell_measurement_theta_max 24.79
_cell_measurement_theta_min 1.98
_cell_volume 1328.5(4)
_computing_cell_refinement 'APEX2 (Bruker, 2005)'
_computing_data_collection 'APEX2 (Bruker, 2005)'
_computing_data_reduction 'APEX2 (Bruker, 2005)'
_computing_molecular_graphics 'SHELXTL ver. 5.1 (Sheldrick, 2008)'
_computing_publication_material 'SHELXTL ver. 5.1 (Sheldrick, 2008)'
_computing_structure_refinement 'SHELXTL ver. 5.1 (Sheldrick, 2008)'
_computing_structure_solution 'SHELXTL ver. 5.1 (Sheldrick, 2008)'
_diffrn_ambient_temperature 100(2)
_diffrn_measured_fraction_theta_full 0.999
_diffrn_measured_fraction_theta_max 0.999
_diffrn_measurement_device_type 'Bruker Apex 2 CCD area detector'
_diffrn_measurement_method '\w scans'
_diffrn_radiation_monochromator graphite
_diffrn_radiation_source 'fine-focus sealed tube'
_diffrn_radiation_type MoK\a
_diffrn_radiation_wavelength 0.71073
_diffrn_reflns_av_R_equivalents 0.0413
_diffrn_reflns_av_sigmaI/netI 0.0528
_diffrn_reflns_limit_h_max 10
_diffrn_reflns_limit_h_min -10
_diffrn_reflns_limit_k_max 15
_diffrn_reflns_limit_k_min -15
_diffrn_reflns_limit_l_max 16
_diffrn_reflns_limit_l_min -16
_diffrn_reflns_number 12524
_diffrn_reflns_theta_full 26.00
_diffrn_reflns_theta_max 26.00
_diffrn_reflns_theta_min 1.67
_exptl_absorpt_coefficient_mu 0.717
_exptl_absorpt_correction_type none
_exptl_crystal_colour brown
_exptl_crystal_density_diffrn 1.494
_exptl_crystal_density_method 'not measured'
_exptl_crystal_description prism
_exptl_crystal_F_000 620
_exptl_crystal_size_max 0.350
_exptl_crystal_size_mid 0.300
_exptl_crystal_size_min 0.160
_platon_squeeze_details
;
The unit cell contains 2 solvate ethanol molecules which have 
been treated as a diffuse contribution to the overall scattering without 
specific atom positions by SQUEEZE/PLATON. Chemical formula, formula weight 
and Dx were calculated taking the solvate molecules into account.
;
_refine_diff_density_max 0.593
_refine_diff_density_min -0.603
_refine_diff_density_rms 0.075
_refine_ls_extinction_method none
_refine_ls_goodness_of_fit_ref 1.007
_refine_ls_hydrogen_treatment constr
_refine_ls_matrix_type full
_refine_ls_number_parameters 328
_refine_ls_number_reflns 5213
_refine_ls_number_restraints 0
_refine_ls_restrained_S_all 1.007
_refine_ls_R_factor_all 0.0662
_refine_ls_R_factor_gt 0.0534
_refine_ls_shift/su_max 0.015
_refine_ls_shift/su_mean 0.000
_refine_ls_structure_factor_coef Fsqd
_refine_ls_weighting_details 'calc w=1/[\s^2^(Fo^2^)+(0.0100P)^2^+3.5000P] where P=(Fo^2^+2Fc^2^)/3'
_refine_ls_weighting_scheme calc
_refine_ls_wR_factor_gt 0.0924
_refine_ls_wR_factor_ref 0.0966
_reflns_number_gt 4339
_reflns_number_total 5213
_reflns_threshold_expression I>2\s(I)
_cod_data_source_file ic4029047_si_002.cif
_cod_data_source_block FePzOx
_cod_depositor_comments
;
The following automatic conversions were performed:

'_symmetry_cell_setting' value 'Triclinic' changed to 'triclinic'
according to
/usr/data/users/saulius/crontab/automatic-downloads/current/ACS/lib/dictionaries/cif_core.dic
dictionary named 'cif_core.dic' version 2.4.2 from 2011-04-26.

Automatic conversion script
Id: cif_fix_values 2281 2013-09-26 08:29:07Z andrius 
;
_cod_database_code 4337706

loop_
_symmetry_equiv_pos_as_xyz
'x, y, z'
'-x, -y, -z'

loop_
_atom_site_label
_atom_site_type_symbol
_atom_site_fract_x
_atom_site_fract_y
_atom_site_fract_z
_atom_site_U_iso_or_equiv
_atom_site_adp_type
_atom_site_occupancy
_atom_site_symmetry_multiplicity
_atom_site_calc_flag
_atom_site_refinement_flags
Fe1 Fe 0.43428(5) 0.60650(4) 0.29769(4) 0.01298(11) Uani 1 1 d .
Cl1 Cl 0.83499(9) 0.90483(7) 0.56930(7) 0.02302(19) Uani 1 1 d .
C1 C 0.4264(4) 0.2457(3) 0.2668(3) 0.0251(8) Uani 1 1 d .
H1A H 0.4027 0.2079 0.1870 0.038 Uiso 1 1 calc R
H1B H 0.3328 0.2118 0.2908 0.038 Uiso 1 1 calc R
H1C H 0.5215 0.2329 0.3029 0.038 Uiso 1 1 calc R
C2 C 0.4603(4) 0.3736(3) 0.2963(3) 0.0154(6) Uani 1 1 d .
C3 C 0.5952(4) 0.4623(3) 0.3870(2) 0.0161(6) Uani 1 1 d .
C4 C 0.7233(4) 0.4540(3) 0.4570(3) 0.0224(7) Uani 1 1 d .
H4A H 0.7438 0.3846 0.4571 0.027 Uiso 1 1 calc R
C5 C 0.8130(4) 0.5675(3) 0.5258(3) 0.0245(8) Uani 1 1 d .
H5A H 0.9089 0.5921 0.5835 0.029 Uiso 1 1 calc R
C6 C 0.4031(4) 0.6097(3) -0.0417(3) 0.0232(7) Uani 1 1 d .
H6A H 0.3650 0.5260 -0.0876 0.035 Uiso 1 1 calc R
H6B H 0.4990 0.6518 -0.0592 0.035 Uiso 1 1 calc R
H6C H 0.3170 0.6416 -0.0561 0.035 Uiso 1 1 calc R
C7 C 0.4460(4) 0.6243(3) 0.0755(3) 0.0170(7) Uani 1 1 d .
C8 C 0.5853(4) 0.7229(3) 0.1560(3) 0.0183(7) Uani 1 1 d .
C9 C 0.7068(4) 0.8093(3) 0.1423(3) 0.0310(9) Uani 1 1 d .
H9A H 0.7173 0.8197 0.0756 0.037 Uiso 1 1 calc R
C10 C 0.8075(4) 0.8756(3) 0.2457(3) 0.0311(9) Uani 1 1 d .
H10A H 0.9037 0.9412 0.2647 0.037 Uiso 1 1 calc R
C11 C -0.0720(4) 0.6070(3) 0.2776(3) 0.0239(8) Uani 1 1 d .
H11A H -0.1351 0.5307 0.2778 0.036 Uiso 1 1 calc R
H11B H -0.1035 0.6091 0.2041 0.036 Uiso 1 1 calc R
H11C H -0.0932 0.6697 0.3307 0.036 Uiso 1 1 calc R
C12 C 0.1042(4) 0.6245(3) 0.3082(3) 0.0157(6) Uani 1 1 d .
C13 C 0.2213(4) 0.7288(3) 0.3989(3) 0.0165(7) Uani 1 1 d .
C14 C 0.2029(4) 0.8225(3) 0.4768(3) 0.0227(7) Uani 1 1 d .
H14A H 0.1048 0.8356 0.4845 0.027 Uiso 1 1 calc R
C15 C 0.3580(4) 0.8918(3) 0.5400(3) 0.0246(8) Uani 1 1 d .
H15A H 0.3884 0.9631 0.6010 0.030 Uiso 1 1 calc R
C16 C 0.0057(4) 0.2771(3) 0.0020(3) 0.0169(7) Uani 1 1 d .
C17 C -0.0043(4) 0.1623(3) -0.0153(3) 0.0254(8) Uani 1 1 d .
H17A H 0.0699 0.1475 0.0342 0.030 Uiso 1 1 calc R
C18 C -0.1188(4) 0.0689(3) -0.1023(3) 0.0304(9) Uani 1 1 d .
H18A H -0.1214 -0.0088 -0.1127 0.036 Uiso 1 1 calc R
C19 C -0.2294(4) 0.0878(3) -0.1741(3) 0.0240(7) Uani 1 1 d .
H19A H -0.3093 0.0234 -0.2337 0.029 Uiso 1 1 calc R
C20 C -0.2227(4) 0.2014(3) -0.1583(3) 0.0216(7) Uani 1 1 d .
H20A H -0.2987 0.2155 -0.2073 0.026 Uiso 1 1 calc R
C21 C -0.1051(4) 0.2954(3) -0.0711(3) 0.0189(7) Uani 1 1 d .
H21A H -0.1009 0.3733 -0.0617 0.023 Uiso 1 1 calc R
O1 O 0.2449(2) 0.33800(18) 0.16053(17) 0.0179(5) Uani 1 1 d .
O2 O 0.2388(2) 0.46121(18) 0.04761(17) 0.0174(5) Uani 1 1 d .
O3 O 0.0640(2) 0.45522(18) 0.17184(17) 0.0182(5) Uani 1 1 d .
N1 N 0.3746(3) 0.4187(2) 0.2466(2) 0.0157(5) Uani 1 1 d .
N2 N 0.6073(3) 0.5751(2) 0.4113(2) 0.0162(5) Uani 1 1 d .
N3 N 0.7406(3) 0.6370(2) 0.4966(2) 0.0198(6) Uani 1 1 d .
H3A H 0.7760 0.7140 0.5292 0.024 Uiso 1 1 calc R
N4 N 0.3691(3) 0.5577(2) 0.1199(2) 0.0158(5) Uani 1 1 d .
N5 N 0.6088(3) 0.7362(2) 0.2618(2) 0.0176(6) Uani 1 1 d .
N6 N 0.7457(3) 0.8310(2) 0.3150(2) 0.0213(6) Uani 1 1 d .
H6D H 0.7889 0.8599 0.3865 0.026 Uiso 1 1 calc R
N7 N 0.1699(3) 0.5545(2) 0.2581(2) 0.0162(6) Uani 1 1 d .
N8 N 0.3788(3) 0.7404(2) 0.4139(2) 0.0172(6) Uani 1 1 d .
N9 N 0.4585(3) 0.8408(2) 0.5002(2) 0.0198(6) Uani 1 1 d .
H9B H 0.5647 0.8697 0.5274 0.024 Uiso 1 1 calc R
B1 B 0.1458(4) 0.3882(3) 0.1002(3) 0.0167(7) Uani 1 1 d .

loop_
_atom_site_aniso_label
_atom_site_aniso_U_11
_atom_site_aniso_U_22
_atom_site_aniso_U_33
_atom_site_aniso_U_23
_atom_site_aniso_U_13
_atom_site_aniso_U_12
Fe1 0.0112(2) 0.0139(2) 0.0154(2) 0.00632(18) 0.00272(17) 0.00625(17)
Cl1 0.0177(4) 0.0218(4) 0.0220(4) 0.0034(3) -0.0006(3) 0.0043(3)
C1 0.030(2) 0.0175(17) 0.0263(19) 0.0088(15) -0.0016(15) 0.0114(15)
C2 0.0168(16) 0.0163(16) 0.0181(16) 0.0101(13) 0.0084(13) 0.0069(13)
C3 0.0190(16) 0.0214(16) 0.0138(16) 0.0093(13) 0.0091(13) 0.0099(13)
C4 0.0252(18) 0.0281(19) 0.0191(17) 0.0127(15) 0.0023(14) 0.0148(15)
C5 0.0230(18) 0.034(2) 0.0196(18) 0.0115(15) 0.0022(14) 0.0152(16)
C6 0.0271(19) 0.0203(17) 0.0208(18) 0.0084(14) 0.0051(14) 0.0062(14)
C7 0.0163(16) 0.0170(16) 0.0200(17) 0.0079(13) 0.0047(13) 0.0083(13)
C8 0.0176(16) 0.0162(16) 0.0220(17) 0.0088(13) 0.0038(13) 0.0064(13)
C9 0.027(2) 0.028(2) 0.030(2) 0.0143(17) 0.0020(16) -0.0012(16)
C10 0.0212(19) 0.0272(19) 0.035(2) 0.0141(17) 0.0009(16) -0.0051(15)
C11 0.0180(17) 0.0258(18) 0.0254(19) 0.0039(15) 0.0071(14) 0.0092(14)
C12 0.0164(16) 0.0179(16) 0.0172(16) 0.0102(13) 0.0057(13) 0.0079(13)
C13 0.0144(15) 0.0201(16) 0.0224(17) 0.0131(14) 0.0056(13) 0.0111(13)
C14 0.0238(18) 0.0263(18) 0.0219(18) 0.0088(15) 0.0065(14) 0.0142(15)
C15 0.0290(19) 0.0225(18) 0.0216(18) 0.0021(14) 0.0073(15) 0.0142(15)
C16 0.0173(16) 0.0151(16) 0.0188(17) 0.0061(13) 0.0069(13) 0.0056(13)
C17 0.0237(18) 0.0191(17) 0.031(2) 0.0103(15) -0.0015(15) 0.0074(14)
C18 0.034(2) 0.0149(17) 0.037(2) 0.0093(16) -0.0002(17) 0.0063(15)
C19 0.0233(18) 0.0195(17) 0.0190(18) 0.0008(14) 0.0015(14) 0.0017(14)
C20 0.0235(18) 0.0230(17) 0.0191(17) 0.0084(14) 0.0034(14) 0.0102(14)
C21 0.0198(17) 0.0162(16) 0.0204(17) 0.0057(13) 0.0055(14) 0.0067(13)
O1 0.0140(11) 0.0148(11) 0.0197(12) 0.0046(9) -0.0021(9) 0.0032(9)
O2 0.0137(11) 0.0143(11) 0.0177(12) 0.0041(9) -0.0007(9) 0.0002(9)
O3 0.0126(11) 0.0174(11) 0.0203(12) 0.0034(9) 0.0016(9) 0.0041(9)
N1 0.0156(13) 0.0156(13) 0.0156(14) 0.0051(11) 0.0033(11) 0.0061(11)
N2 0.0149(13) 0.0170(13) 0.0154(13) 0.0055(11) 0.0028(11) 0.0049(11)
N3 0.0174(14) 0.0198(14) 0.0161(14) 0.0013(11) -0.0002(11) 0.0063(11)
N4 0.0134(13) 0.0132(13) 0.0198(14) 0.0054(11) 0.0028(11) 0.0050(11)
N5 0.0153(13) 0.0178(14) 0.0173(14) 0.0063(11) 0.0001(11) 0.0052(11)
N6 0.0163(14) 0.0189(14) 0.0208(15) 0.0039(12) -0.0016(11) 0.0022(11)
N7 0.0165(13) 0.0156(13) 0.0159(14) 0.0064(11) 0.0028(11) 0.0050(11)
N8 0.0160(13) 0.0184(14) 0.0172(14) 0.0057(11) 0.0024(11) 0.0083(11)
N9 0.0163(14) 0.0205(14) 0.0197(15) 0.0051(12) 0.0016(11) 0.0068(11)
B1 0.0160(18) 0.0143(17) 0.0220(19) 0.0072(15) 0.0046(15) 0.0087(14)

loop_
_atom_type_symbol
_atom_type_description
_atom_type_scat_dispersion_real
_atom_type_scat_dispersion_imag
_atom_type_scat_source
C C 0.0033 0.0016 'International Tables Vol C Tables 4.2.6.8 and 6.1.1.4'
H H 0.0000 0.0000 'International Tables Vol C Tables 4.2.6.8 and 6.1.1.4'
B B 0.0013 0.0007 'International Tables Vol C Tables 4.2.6.8 and 6.1.1.4'
N N 0.0061 0.0033 'International Tables Vol C Tables 4.2.6.8 and 6.1.1.4'
O O 0.0106 0.0060 'International Tables Vol C Tables 4.2.6.8 and 6.1.1.4'
Fe Fe 0.3463 0.8444 'International Tables Vol C Tables 4.2.6.8 and 6.1.1.4'
Cl Cl 0.1484 0.1585 'International Tables Vol C Tables 4.2.6.8 and 6.1.1.4'

loop_
_geom_angle_atom_site_label_1
_geom_angle_atom_site_label_2
_geom_angle_atom_site_label_3
_geom_angle
N1 Fe1 N8 136.67(10)
N1 Fe1 N5 130.80(10)
N8 Fe1 N5 92.08(10)
N1 Fe1 N2 72.84(9)
N8 Fe1 N2 99.28(10)
N5 Fe1 N2 97.22(10)
N1 Fe1 N4 80.00(9)
N8 Fe1 N4 126.06(10)
N5 Fe1 N4 72.87(9)
N2 Fe1 N4 133.25(10)
N1 Fe1 N7 81.35(9)
N8 Fe1 N7 72.84(10)
N5 Fe1 N7 129.93(10)
N2 Fe1 N7 131.74(10)
N4 Fe1 N7 78.52(9)
C2 C1 H1A 109.5
C2 C1 H1B 109.5
H1A C1 H1B 109.5
C2 C1 H1C 109.5
H1A C1 H1C 109.5
H1B C1 H1C 109.5
N1 C2 C3 112.5(3)
N1 C2 C1 124.6(3)
C3 C2 C1 123.0(3)
N2 C3 C4 110.3(3)
N2 C3 C2 117.9(3)
C4 C3 C2 131.9(3)
C5 C4 C3 105.2(3)
C5 C4 H4A 127.4
C3 C4 H4A 127.4
N3 C5 C4 107.4(3)
N3 C5 H5A 126.3
C4 C5 H5A 126.3
C7 C6 H6A 109.5
C7 C6 H6B 109.5
H6A C6 H6B 109.5
C7 C6 H6C 109.5
H6A C6 H6C 109.5
H6B C6 H6C 109.5
N4 C7 C8 112.0(3)
N4 C7 C6 126.4(3)
C8 C7 C6 121.5(3)
N5 C8 C9 110.9(3)
N5 C8 C7 118.2(3)
C9 C8 C7 130.8(3)
C10 C9 C8 105.0(3)
C10 C9 H9A 127.5
C8 C9 H9A 127.5
N6 C10 C9 107.5(3)
N6 C10 H10A 126.3
C9 C10 H10A 126.3
C12 C11 H11A 109.5
C12 C11 H11B 109.5
H11A C11 H11B 109.5
C12 C11 H11C 109.5
H11A C11 H11C 109.5
H11B C11 H11C 109.5
N7 C12 C13 113.3(3)
N7 C12 C11 124.9(3)
C13 C12 C11 121.8(3)
N8 C13 C14 110.7(3)
N8 C13 C12 116.8(3)
C14 C13 C12 132.4(3)
C15 C14 C13 104.6(3)
C15 C14 H14A 127.7
C13 C14 H14A 127.7
N9 C15 C14 107.6(3)
N9 C15 H15A 126.2
C14 C15 H15A 126.2
C21 C16 C17 117.5(3)
C21 C16 B1 120.0(3)
C17 C16 B1 122.4(3)
C18 C17 C16 121.9(3)
C18 C17 H17A 119.1
C16 C17 H17A 119.1
C19 C18 C17 120.2(3)
C19 C18 H18A 119.9
C17 C18 H18A 119.9
C18 C19 C20 119.1(3)
C18 C19 H19A 120.5
C20 C19 H19A 120.5
C19 C20 C21 120.3(3)
C19 C20 H20A 119.9
C21 C20 H20A 119.9
C16 C21 C20 121.0(3)
C16 C21 H21A 119.5
C20 C21 H21A 119.5
N1 O1 B1 115.5(2)
N4 O2 B1 114.4(2)
N7 O3 B1 114.0(2)
C2 N1 O1 114.5(2)
C2 N1 Fe1 121.3(2)
O1 N1 Fe1 124.16(18)
C3 N2 N3 105.4(3)
C3 N2 Fe1 115.2(2)
N3 N2 Fe1 138.9(2)
C5 N3 N2 111.8(3)
C5 N3 H3A 124.1
N2 N3 H3A 124.1
C7 N4 O2 114.8(3)
C7 N4 Fe1 120.7(2)
O2 N4 Fe1 124.32(18)
C8 N5 N6 104.9(3)
C8 N5 Fe1 115.9(2)
N6 N5 Fe1 139.2(2)
C10 N6 N5 111.7(3)
C10 N6 H6D 124.1
N5 N6 H6D 124.1
C12 N7 O3 115.2(3)
C12 N7 Fe1 120.0(2)
O3 N7 Fe1 124.31(18)
N9 N8 C13 105.0(3)
N9 N8 Fe1 138.4(2)
C13 N8 Fe1 116.5(2)
C15 N9 N8 112.1(3)
C15 N9 H9B 124.0
N8 N9 H9B 124.0
O2 B1 O1 113.2(3)
O2 B1 O3 110.8(2)
O1 B1 O3 111.8(3)
O2 B1 C16 106.7(3)
O1 B1 C16 106.1(2)
O3 B1 C16 107.9(2)

loop_
_geom_bond_atom_site_label_1
_geom_bond_atom_site_label_2
_geom_bond_distance
Fe1 N1 2.158(3)
Fe1 N8 2.161(3)
Fe1 N5 2.164(3)
Fe1 N2 2.176(3)
Fe1 N4 2.181(3)
Fe1 N7 2.186(3)
C1 C2 1.483(4)
C1 H1A 0.9800
C1 H1B 0.9800
C1 H1C 0.9800
C2 N1 1.284(4)
C2 C3 1.454(4)
C3 N2 1.342(4)
C3 C4 1.396(4)
C4 C5 1.371(5)
C4 H4A 0.9500
C5 N3 1.337(4)
C5 H5A 0.9500
C6 C7 1.480(4)
C6 H6A 0.9800
C6 H6B 0.9800
C6 H6C 0.9800
C7 N4 1.285(4)
C7 C8 1.465(4)
C8 N5 1.335(4)
C8 C9 1.395(5)
C9 C10 1.368(5)
C9 H9A 0.9500
C10 N6 1.337(4)
C10 H10A 0.9500
C11 C12 1.490(4)
C11 H11A 0.9800
C11 H11B 0.9800
C11 H11C 0.9800
C12 N7 1.281(4)
C12 C13 1.467(4)
C13 N8 1.344(4)
C13 C14 1.394(4)
C14 C15 1.373(5)
C14 H14A 0.9500
C15 N9 1.333(4)
C15 H15A 0.9500
C16 C21 1.383(4)
C16 C17 1.384(4)
C16 B1 1.620(5)
C17 C18 1.376(5)
C17 H17A 0.9500
C18 C19 1.375(5)
C18 H18A 0.9500
C19 C20 1.380(5)
C19 H19A 0.9500
C20 C21 1.391(4)
C20 H20A 0.9500
C21 H21A 0.9500
O1 N1 1.374(3)
O1 B1 1.487(4)
O2 N4 1.381(3)
O2 B1 1.484(4)
O3 N7 1.381(3)
O3 B1 1.502(4)
N2 N3 1.344(4)
N3 H3A 0.8800
N5 N6 1.352(4)
N6 H6D 0.8800
N8 N9 1.339(4)
N9 H9B 0.8800

loop_
_geom_hbond_atom_site_label_D
_geom_hbond_atom_site_label_H
_geom_hbond_atom_site_label_A
_geom_hbond_distance_DH
_geom_hbond_distance_HA
_geom_hbond_distance_DA
_geom_hbond_angle_DHA
_geom_hbond_site_symmetry_A
_geom_hbond_publ_flag
N3 H3A Cl1 0.88 2.209 3.069(3) 165 1_555 yes
N6 H6D Cl1 0.88 2.256 3.114(3) 165 1_555 yes
N9 H9B Cl1 0.88 2.263 3.126(3) 167 1_555 yes

loop_
_geom_torsion_atom_site_label_1
_geom_torsion_atom_site_label_2
_geom_torsion_atom_site_label_3
_geom_torsion_atom_site_label_4
_geom_torsion
N1 C2 C3 N2 4.2(4)
C1 C2 C3 N2 -175.2(3)
N1 C2 C3 C4 -174.8(3)
C1 C2 C3 C4 5.8(5)
N2 C3 C4 C5 0.5(4)
C2 C3 C4 C5 179.5(3)
C3 C4 C5 N3 -0.1(4)
N4 C7 C8 N5 -4.3(4)
C6 C7 C8 N5 174.4(3)
N4 C7 C8 C9 174.3(3)
C6 C7 C8 C9 -7.0(5)
N5 C8 C9 C10 0.7(4)
C7 C8 C9 C10 -177.9(3)
C8 C9 C10 N6 -1.0(4)
N7 C12 C13 N8 3.2(4)
C11 C12 C13 N8 -174.8(3)
N7 C12 C13 C14 -176.4(3)
C11 C12 C13 C14 5.6(5)
N8 C13 C14 C15 0.0(4)
C12 C13 C14 C15 179.7(3)
C13 C14 C15 N9 0.2(4)
C21 C16 C17 C18 0.5(5)
B1 C16 C17 C18 -176.7(3)
C16 C17 C18 C19 -1.1(6)
C17 C18 C19 C20 0.7(6)
C18 C19 C20 C21 0.2(5)
C17 C16 C21 C20 0.4(5)
B1 C16 C21 C20 177.7(3)
C19 C20 C21 C16 -0.8(5)
C3 C2 N1 O1 -179.7(2)
C1 C2 N1 O1 -0.3(4)
C3 C2 N1 Fe1 0.1(4)
C1 C2 N1 Fe1 179.5(2)
B1 O1 N1 C2 -178.8(3)
B1 O1 N1 Fe1 1.4(3)
N8 Fe1 N1 C2 -87.9(3)
N5 Fe1 N1 C2 82.2(3)
N2 Fe1 N1 C2 -2.5(2)
N4 Fe1 N1 C2 139.0(3)
N7 Fe1 N1 C2 -141.3(2)
N8 Fe1 N1 O1 91.9(2)
N5 Fe1 N1 O1 -98.1(2)
N2 Fe1 N1 O1 177.2(2)
N4 Fe1 N1 O1 -41.3(2)
N7 Fe1 N1 O1 38.5(2)
C4 C3 N2 N3 -0.6(3)
C2 C3 N2 N3 -179.8(3)
C4 C3 N2 Fe1 172.9(2)
C2 C3 N2 Fe1 -6.3(3)
N1 Fe1 N2 C3 4.6(2)
N8 Fe1 N2 C3 140.7(2)
N5 Fe1 N2 C3 -126.0(2)
N4 Fe1 N2 C3 -52.7(3)
N7 Fe1 N2 C3 65.5(3)
N1 Fe1 N2 N3 175.0(3)
N8 Fe1 N2 N3 -48.9(3)
N5 Fe1 N2 N3 44.5(3)
N4 Fe1 N2 N3 117.7(3)
N7 Fe1 N2 N3 -124.1(3)
C4 C5 N3 N2 -0.2(4)
C3 N2 N3 C5 0.5(3)
Fe1 N2 N3 C5 -170.5(2)
C8 C7 N4 O2 -178.4(2)
C6 C7 N4 O2 3.0(4)
C8 C7 N4 Fe1 6.3(4)
C6 C7 N4 Fe1 -172.3(2)
B1 O2 N4 C7 -177.1(3)
B1 O2 N4 Fe1 -2.0(3)
N1 Fe1 N4 C7 -143.3(2)
N8 Fe1 N4 C7 74.9(3)
N5 Fe1 N4 C7 -4.9(2)
N2 Fe1 N4 C7 -88.6(3)
N7 Fe1 N4 C7 133.5(2)
N1 Fe1 N4 O2 41.8(2)
N8 Fe1 N4 O2 -99.9(2)
N5 Fe1 N4 O2 -179.7(2)
N2 Fe1 N4 O2 96.6(2)
N7 Fe1 N4 O2 -41.3(2)
C9 C8 N5 N6 -0.1(4)
C7 C8 N5 N6 178.7(3)
C9 C8 N5 Fe1 -178.5(2)
C7 C8 N5 Fe1 0.3(4)
N1 Fe1 N5 C8 61.7(3)
N8 Fe1 N5 C8 -125.2(2)
N2 Fe1 N5 C8 135.2(2)
N4 Fe1 N5 C8 2.1(2)
N7 Fe1 N5 C8 -55.9(3)
N1 Fe1 N5 N6 -115.9(3)
N8 Fe1 N5 N6 57.3(3)
N2 Fe1 N5 N6 -42.3(3)
N4 Fe1 N5 N6 -175.5(3)
N7 Fe1 N5 N6 126.5(3)
C9 C10 N6 N5 1.0(4)
C8 N5 N6 C10 -0.5(4)
Fe1 N5 N6 C10 177.2(3)
C13 C12 N7 O3 -179.8(2)
C11 C12 N7 O3 -1.9(4)
C13 C12 N7 Fe1 -7.4(4)
C11 C12 N7 Fe1 170.6(2)
B1 O3 N7 C12 167.8(3)
B1 O3 N7 Fe1 -4.3(3)
N1 Fe1 N7 C12 151.4(2)
N8 Fe1 N7 C12 6.6(2)
N5 Fe1 N7 C12 -71.3(3)
N2 Fe1 N7 C12 93.8(3)
N4 Fe1 N7 C12 -127.1(2)
N1 Fe1 N7 O3 -36.9(2)
N8 Fe1 N7 O3 178.3(2)
N5 Fe1 N7 O3 100.4(2)
N2 Fe1 N7 O3 -94.5(2)
N4 Fe1 N7 O3 44.6(2)
C14 C13 N8 N9 -0.2(3)
C12 C13 N8 N9 -179.9(3)
C14 C13 N8 Fe1 -178.0(2)
C12 C13 N8 Fe1 2.3(3)
N1 Fe1 N8 N9 122.7(3)
N5 Fe1 N8 N9 -49.7(3)
N2 Fe1 N8 N9 47.9(3)
N4 Fe1 N8 N9 -120.0(3)
N7 Fe1 N8 N9 178.9(3)
N1 Fe1 N8 C13 -60.5(3)
N5 Fe1 N8 C13 127.1(2)
N2 Fe1 N8 C13 -135.3(2)
N4 Fe1 N8 C13 56.8(3)
N7 Fe1 N8 C13 -4.3(2)
C14 C15 N9 N8 -0.4(4)
C13 N8 N9 C15 0.4(3)
Fe1 N8 N9 C15 177.4(3)
N4 O2 B1 O1 -60.7(3)
N4 O2 B1 O3 65.8(3)
N4 O2 B1 C16 -177.1(2)
N1 O1 B1 O2 61.7(3)
N1 O1 B1 O3 -64.2(3)
N1 O1 B1 C16 178.4(2)
N7 O3 B1 O2 -62.1(3)
N7 O3 B1 O1 65.2(3)
N7 O3 B1 C16 -178.6(2)
C21 C16 B1 O2 -57.5(4)
C17 C16 B1 O2 119.6(3)
C21 C16 B1 O1 -178.5(3)
C17 C16 B1 O1 -1.4(4)
C21 C16 B1 O3 61.5(4)
C17 C16 B1 O3 -121.3(3)

loop_
_platon_squeeze_void_nr
_platon_squeeze_void_average_x
_platon_squeeze_void_average_y
_platon_squeeze_void_average_z
_platon_squeeze_void_volume
_platon_squeeze_void_count_electrons
_platon_squeeze_void_content
1 -0.500 0.000 0.000 207 68 ' '
